data_1556493
loop_
_publ_author_name
'Seifert, T.'
'Roesky, P.W.'

_publ_section_title
;
 Alkali and Alkaline Earth Metal Complexes Ligated by an Ethynyl
 Substituted Cyclopentadienyl Ligand
;
_journal_name_full Inorganics
_journal_page_first 28
_journal_paper_doi 10.3390/inorganics5020028
_journal_volume 5
_journal_year 2017
_chemical_formula_moiety 'C44 H74 Ca2 I2 O4 Si2'
_chemical_formula_sum 'C44 H74 Ca2 I2 O4 Si2'
_chemical_formula_weight 1057.17
_space_group_crystal_system monoclinic
_space_group_IT_number 14
_space_group_name_Hall '-P 2yn'
_space_group_name_H-M_alt 'P 1 21/n 1'
_atom_sites_solution_hydrogens geom
_atom_sites_solution_primary heavy
_cell_angle_alpha 90
_cell_angle_beta 101.490(3)
_cell_angle_gamma 90
_cell_formula_units_Z 2
_cell_length_a 9.4746(4)
_cell_length_b 14.9924(8)
_cell_length_c 21.7467(8)
_cell_measurement_reflns_used 9717
_cell_measurement_temperature 220
_cell_measurement_theta_max 29.80
_cell_measurement_theta_min 1.91
_cell_volume 3027.1(2)
_computing_molecular_graphics 'Olex2 (Dolomanov et al., 2009)'
_computing_publication_material 'Olex2 (Dolomanov et al., 2009)'
_computing_structure_refinement 'ShelXL (Sheldrick, 2015)'
_computing_structure_solution 'ShelXS (Sheldrick, 2008)'
_diffrn_ambient_temperature 220
_diffrn_detector Pilatus100K
_diffrn_detector_area_resol_mean 5.81
_diffrn_detector_type 'DECTRIS PILATUS 100K'
_diffrn_measured_fraction_theta_full 0.991
_diffrn_measured_fraction_theta_max 0.982
_diffrn_measurement_device 'Eulerian 4-circle diffractometer'
_diffrn_measurement_device_type 'STOE STADIVARI'
_diffrn_measurement_method 'rotation method, \w scans'
_diffrn_radiation_collimation '0.5 mm diameter, monocapillary'
_diffrn_radiation_monochromator 'plane graphite'
_diffrn_radiation_polarisn_norm 0
_diffrn_radiation_probe x-ray
_diffrn_radiation_type MoK\a
_diffrn_radiation_wavelength 0.71073
_diffrn_reflns_av_R_equivalents 0.0286
_diffrn_reflns_av_unetI/netI 0.0339
_diffrn_reflns_Laue_measured_fraction_full 0.991
_diffrn_reflns_Laue_measured_fraction_max 0.982
_diffrn_reflns_limit_h_max 8
_diffrn_reflns_limit_h_min -11
_diffrn_reflns_limit_k_max 18
_diffrn_reflns_limit_k_min -18
_diffrn_reflns_limit_l_max 26
_diffrn_reflns_limit_l_min -26
_diffrn_reflns_number 14525
_diffrn_reflns_point_group_measured_fraction_full 0.991
_diffrn_reflns_point_group_measured_fraction_max 0.982
_diffrn_reflns_theta_full 25.242
_diffrn_reflns_theta_max 26.125
_diffrn_reflns_theta_min 1.911
_diffrn_source 'Mo LFF Sealed Tube'
_diffrn_source_current 1.000
_diffrn_source_power 0.050
_diffrn_source_voltage 50
_exptl_absorpt_coefficient_mu 1.278
_exptl_absorpt_correction_T_max 0.7284
_exptl_absorpt_correction_T_min 0.6478
_exptl_absorpt_correction_type integration
_exptl_crystal_colour yellow
_exptl_crystal_density_diffrn 1.160
_exptl_crystal_density_method 'not measured'
_exptl_crystal_description block
_exptl_crystal_F_000 1088
_exptl_crystal_size_max 0.329
_exptl_crystal_size_mid 0.295
_exptl_crystal_size_min 0.276
_refine_diff_density_max 0.587
_refine_diff_density_min -0.779
_refine_diff_density_rms 0.053
_refine_ls_extinction_coef .
_refine_ls_extinction_method none
_refine_ls_goodness_of_fit_ref 0.975
_refine_ls_hydrogen_treatment constr
_refine_ls_matrix_type full
_refine_ls_number_parameters 251
_refine_ls_number_reflns 5910
_refine_ls_number_restraints 0
_refine_ls_restrained_S_all 0.975
_refine_ls_R_factor_all 0.0636
_refine_ls_R_factor_gt 0.0392
_refine_ls_shift/su_max 0.001
_refine_ls_shift/su_mean 0.000
_refine_ls_structure_factor_coef Fsqd
_refine_ls_weighting_details 'w=1/[\s^2^(Fo^2^)+(0.0646P)^2^] where P=(Fo^2^+2Fc^2^)/3'
_refine_ls_weighting_scheme calc
_refine_ls_wR_factor_gt 0.1089
_refine_ls_wR_factor_ref 0.1181
_reflns_Friedel_coverage 0.000
_reflns_Friedel_fraction_full .
_reflns_Friedel_fraction_max .
_reflns_number_gt 3630
_reflns_number_total 5910
_reflns_threshold_expression 'I > 2\s(I)'
_cod_data_source_file 3.cif
_cod_data_source_block tps120-3h
_cod_database_code 1556493
_shelx_space_group_comment
;
The symmetry employed for this shelxl refinement is uniquely defined
by the following loop, which should always be used as a source of
symmetry information in preference to the above space-group names.
They are only intended as comments.
;
_olex2_refinement_description
;
1. Fixed Uiso
 At 1.2 times of:
  All C(H,H) groups
 At 1.5 times of:
  All C(H,H,H) groups
2.a Secondary CH2 refined with riding coordinates:
 C19(H19A,H19B), C21(H21A,H21B), C20(H20A,H20B), C18(H18A,H18B), C22(H22A,
 H22B), C15(H15A,H15B), C17(H17A,H17B), C16(H16A,H16B)
2.b Idealised Me refined as rotating group:
 C11(H11A,H11B,H11C), C14(H14A,H14B,H14C), C12(H12A,H12B,H12C), C13(H13A,H13B,
 H13C), C1(H1A,H1B,H1C), C3(H3A,H3B,H3C), C2(H2A,H2B,H2C)
;

loop_
_space_group_symop_operation_xyz
'x, y, z'
'-x+1/2, y+1/2, -z+1/2'
'-x, -y, -z'
'x-1/2, -y-1/2, z-1/2'

loop_
_atom_site_label
_atom_site_type_symbol
_atom_site_fract_x
_atom_site_fract_y
_atom_site_fract_z
_atom_site_U_iso_or_equiv
_atom_site_adp_type
_atom_site_occupancy
_atom_site_site_symmetry_order
_atom_site_calc_flag
_atom_site_refinement_flags_posn
_atom_site_refinement_flags_adp
_atom_site_refinement_flags_occupancy
_atom_site_disorder_assembly
_atom_site_disorder_group
Ca1 Ca 0.37175(8) 0.53079(5) 0.89783(3) 0.0627(2) Uani 1 1 d . . . . .
I1 I 0.68454(3) 0.48484(2) 0.96210(2) 0.08971(15) Uani 1 1 d . . . . .
C5 C 0.1291(4) 0.6249(3) 0.77014(17) 0.0792(11) Uani 1 1 d . . . . .
C6 C 0.2411(4) 0.6546(2) 0.82112(17) 0.0757(10) Uani 1 1 d . . . . .
C7 C 0.2192(5) 0.6829(3) 0.88094(19) 0.0872(12) Uani 1 1 d . . . . .
C9 C 0.4554(6) 0.7006(3) 0.8765(3) 0.1141(19) Uani 1 1 d . . . . .
Si1 Si -0.10004(14) 0.56001(10) 0.66258(5) 0.0965(4) Uani 1 1 d . . . . .
O1 O 0.1773(3) 0.42875(17) 0.88542(12) 0.0784(7) Uani 1 1 d . . . . .
O2 O 0.4052(3) 0.43389(19) 0.81345(11) 0.0855(8) Uani 1 1 d . . . . .
C10 C 0.3867(5) 0.6655(3) 0.8179(2) 0.0949(14) Uani 1 1 d . . . . .
C19 C 0.0263(4) 0.4451(3) 0.8763(2) 0.0949(13) Uani 1 1 d . . . . .
H19A H -0.006004 0.480386 0.838781 0.114 Uiso 1 1 calc R . . . .
H19B H 0.003483 0.476841 0.911937 0.114 Uiso 1 1 calc R . . . .
C21 C 0.0620(7) 0.3008(4) 0.9123(3) 0.136(2) Uani 1 1 d . . . . .
H21A H 0.054354 0.239040 0.898856 0.163 Uiso 1 1 calc R . . . .
H21B H 0.046304 0.304300 0.954979 0.163 Uiso 1 1 calc R . . . .
C4 C 0.0373(5) 0.6020(3) 0.72674(18) 0.0891(12) Uani 1 1 d . . . . .
C8 C 0.3538(7) 0.7112(3) 0.9129(2) 0.1071(17) Uani 1 1 d . . . . .
C20 C -0.0431(5) 0.3569(4) 0.8699(3) 0.1181(17) Uani 1 1 d . . . . .
H20A H -0.057543 0.335562 0.826977 0.142 Uiso 1 1 calc R . . . .
H20B H -0.135036 0.358355 0.883043 0.142 Uiso 1 1 calc R . . . .
C18 C 0.2916(6) 0.4090(4) 0.7621(2) 0.126(2) Uani 1 1 d . . . . .
H18A H 0.242266 0.356305 0.772968 0.151 Uiso 1 1 calc R . . . .
H18B H 0.222054 0.456979 0.752536 0.151 Uiso 1 1 calc R . . . .
C22 C 0.2043(5) 0.3380(3) 0.9081(3) 0.1128(16) Uani 1 1 d . . . . .
H22A H 0.268225 0.337597 0.948909 0.135 Uiso 1 1 calc R . . . .
H22B H 0.248084 0.303301 0.879164 0.135 Uiso 1 1 calc R . . . .
C11 C 0.0789(7) 0.6879(3) 0.9010(2) 0.1183(19) Uani 1 1 d . . . . .
H11A H 0.005166 0.662622 0.869019 0.177 Uiso 1 1 calc GR . . . .
H11B H 0.056186 0.749165 0.907541 0.177 Uiso 1 1 calc GR . . . .
H11C H 0.084413 0.655278 0.939350 0.177 Uiso 1 1 calc GR . . . .
C15 C 0.5303(6) 0.3930(4) 0.8017(2) 0.1174(17) Uani 1 1 d . . . . .
H15A H 0.560492 0.345644 0.831819 0.141 Uiso 1 1 calc R . . . .
H15B H 0.607672 0.436337 0.805594 0.141 Uiso 1 1 calc R . . . .
C17 C 0.3554(8) 0.3911(4) 0.7092(2) 0.145(2) Uani 1 1 d . . . . .
H17A H 0.362997 0.445081 0.685566 0.174 Uiso 1 1 calc R . . . .
H17B H 0.299740 0.347302 0.681713 0.174 Uiso 1 1 calc R . . . .
C16 C 0.4983(7) 0.3561(5) 0.7374(3) 0.157(3) Uani 1 1 d . . . . .
H16A H 0.569573 0.375587 0.713845 0.189 Uiso 1 1 calc R . . . .
H16B H 0.497372 0.291472 0.738399 0.189 Uiso 1 1 calc R . . . .
C14 C 0.4519(6) 0.6490(4) 0.7604(3) 0.1254(19) Uani 1 1 d . . . . .
H14A H 0.523661 0.603122 0.769501 0.188 Uiso 1 1 calc GR . . . .
H14B H 0.495568 0.703000 0.749413 0.188 Uiso 1 1 calc GR . . . .
H14C H 0.377696 0.630632 0.725958 0.188 Uiso 1 1 calc GR . . . .
C12 C 0.3797(8) 0.7541(4) 0.9791(2) 0.164(3) Uani 1 1 d . . . . .
H12A H 0.303956 0.736723 1.000048 0.246 Uiso 1 1 calc GR . . . .
H12B H 0.380538 0.817901 0.975143 0.246 Uiso 1 1 calc GR . . . .
H12C H 0.470586 0.734356 1.002987 0.246 Uiso 1 1 calc GR . . . .
C13 C 0.6136(7) 0.7275(4) 0.8927(3) 0.178(3) Uani 1 1 d . . . . .
H13A H 0.666699 0.684048 0.920453 0.266 Uiso 1 1 calc GR . . . .
H13B H 0.622283 0.784783 0.912857 0.266 Uiso 1 1 calc GR . . . .
H13C H 0.651485 0.730730 0.854955 0.266 Uiso 1 1 calc GR . . . .
C1 C -0.2422(7) 0.6409(5) 0.6388(3) 0.193(4) Uani 1 1 d . . . . .
H1A H -0.276333 0.661392 0.675035 0.289 Uiso 1 1 calc GR . . . .
H1B H -0.320063 0.613642 0.609885 0.289 Uiso 1 1 calc GR . . . .
H1C H -0.205626 0.690514 0.618864 0.289 Uiso 1 1 calc GR . . . .
C3 C -0.0138(9) 0.5327(6) 0.5959(3) 0.177(3) Uani 1 1 d . . . . .
H3A H 0.037520 0.583934 0.585408 0.266 Uiso 1 1 calc GR . . . .
H3B H -0.086340 0.515993 0.560297 0.266 Uiso 1 1 calc GR . . . .
H3C H 0.052142 0.484112 0.607213 0.266 Uiso 1 1 calc GR . . . .
C2 C -0.1732(10) 0.4583(6) 0.6865(4) 0.215(5) Uani 1 1 d . . . . .
H2A H -0.111398 0.409380 0.681145 0.323 Uiso 1 1 calc GR . . . .
H2B H -0.267312 0.448485 0.661394 0.323 Uiso 1 1 calc GR . . . .
H2C H -0.179993 0.462597 0.729900 0.323 Uiso 1 1 calc GR . . . .

loop_
_atom_site_aniso_label
_atom_site_aniso_U_11
_atom_site_aniso_U_22
_atom_site_aniso_U_33
_atom_site_aniso_U_23
_atom_site_aniso_U_13
_atom_site_aniso_U_12
Ca1 0.0625(4) 0.0664(4) 0.0532(4) 0.0054(3) -0.0032(3) 0.0036(4)
I1 0.06375(18) 0.1450(3) 0.05795(17) 0.00692(14) 0.00620(12) 0.01947(16)
C5 0.087(3) 0.082(3) 0.062(2) 0.0126(19) -0.003(2) 0.015(2)
C6 0.084(3) 0.067(2) 0.068(2) 0.0134(18) -0.005(2) 0.004(2)
C7 0.111(3) 0.066(2) 0.073(2) -0.001(2) -0.009(2) 0.023(3)
C9 0.116(4) 0.073(3) 0.127(4) 0.033(3) -0.039(3) -0.024(3)
Si1 0.0875(8) 0.1218(10) 0.0687(7) -0.0022(7) -0.0119(6) 0.0173(8)
O1 0.0658(15) 0.0810(18) 0.0832(16) 0.0044(14) 0.0027(12) -0.0064(14)
O2 0.0819(18) 0.1007(19) 0.0695(15) -0.0104(14) 0.0048(13) 0.0167(17)
C10 0.093(3) 0.087(3) 0.095(3) 0.035(2) -0.007(3) -0.009(3)
C19 0.065(2) 0.104(3) 0.115(3) -0.015(3) 0.016(2) 0.000(3)
C21 0.142(5) 0.118(4) 0.152(5) 0.011(4) 0.038(4) -0.041(4)
C4 0.088(3) 0.109(3) 0.064(2) 0.010(2) -0.001(2) 0.017(3)
C8 0.147(5) 0.068(3) 0.083(3) 0.003(2) -0.032(3) 0.001(3)
C20 0.078(3) 0.110(4) 0.164(5) -0.035(4) 0.020(3) -0.016(3)
C18 0.112(4) 0.171(5) 0.077(3) -0.032(3) -0.021(3) 0.047(4)
C22 0.092(3) 0.091(3) 0.140(4) 0.014(3) -0.013(3) -0.008(3)
C11 0.166(5) 0.101(3) 0.081(3) -0.005(3) 0.010(3) 0.058(4)
C15 0.098(3) 0.138(4) 0.118(4) -0.033(3) 0.025(3) 0.020(3)
C17 0.229(8) 0.113(4) 0.094(4) -0.041(3) 0.034(5) -0.016(5)
C16 0.115(4) 0.189(7) 0.176(6) -0.107(6) 0.048(4) -0.037(5)
C14 0.110(4) 0.134(4) 0.136(4) 0.059(4) 0.033(3) -0.001(3)
C12 0.240(8) 0.091(3) 0.119(4) -0.030(3) -0.065(4) 0.022(4)
C13 0.140(5) 0.125(5) 0.229(7) 0.074(5) -0.057(5) -0.062(4)
C1 0.148(6) 0.206(8) 0.180(6) -0.053(6) -0.074(5) 0.082(6)
C3 0.175(7) 0.261(9) 0.090(4) -0.025(5) 0.012(4) 0.045(7)
C2 0.231(10) 0.221(9) 0.156(7) 0.025(6) -0.054(6) -0.099(8)

loop_
_atom_type_symbol
_atom_type_description
_atom_type_scat_dispersion_real
_atom_type_scat_dispersion_imag
_atom_type_scat_source
C C 0.0033 0.0016 'International Tables Vol C Tables 4.2.6.8 and 6.1.1.4'
H H 0.0000 0.0000 'International Tables Vol C Tables 4.2.6.8 and 6.1.1.4'
Ca Ca 0.2262 0.3064 'International Tables Vol C Tables 4.2.6.8 and 6.1.1.4'
I I -0.4742 1.8119 'International Tables Vol C Tables 4.2.6.8 and 6.1.1.4'
O O 0.0106 0.0060 'International Tables Vol C Tables 4.2.6.8 and 6.1.1.4'
Si Si 0.0817 0.0704 'International Tables Vol C Tables 4.2.6.8 and 6.1.1.4'

loop_
_geom_angle_atom_site_label_1
_geom_angle_atom_site_label_2
_geom_angle_atom_site_label_3
_geom_angle
_geom_angle_site_symmetry_1
_geom_angle_site_symmetry_3
I1 Ca1 I1 83.109(16) . 3_667
C6 Ca1 I1 120.49(9) . 3_667
C6 Ca1 I1 136.91(10) . .
C6 Ca1 C7 30.99(12) . .
C6 Ca1 C9 49.57(13) . .
C6 Ca1 C10 30.58(13) . .
C6 Ca1 C8 49.14(12) . .
C7 Ca1 I1 90.29(10) . 3_667
C7 Ca1 I1 133.81(10) . .
C7 Ca1 C9 49.64(18) . .
C7 Ca1 C10 50.92(16) . .
C7 Ca1 C8 29.74(15) . .
C9 Ca1 I1 90.00(11) . .
C9 Ca1 I1 109.78(15) . 3_667
C9 Ca1 C8 29.06(16) . .
O1 Ca1 I1 77.76(7) . 3_667
O1 Ca1 I1 124.15(7) . .
O1 Ca1 C6 97.27(11) . .
O1 Ca1 C7 98.48(13) . .
O1 Ca1 C9 145.85(13) . .
O1 Ca1 O2 75.01(10) . .
O1 Ca1 C10 123.50(11) . .
O1 Ca1 C8 125.96(17) . .
O2 Ca1 I1 138.75(7) . 3_667
O2 Ca1 I1 87.15(7) . .
O2 Ca1 C6 93.39(11) . .
O2 Ca1 C7 123.81(11) . .
O2 Ca1 C9 110.20(18) . .
O2 Ca1 C10 85.90(13) . .
O2 Ca1 C8 135.08(14) . .
C10 Ca1 I1 106.89(10) . .
C10 Ca1 I1 135.26(12) . 3_667
C10 Ca1 C9 30.18(14) . .
C10 Ca1 C8 49.18(16) . .
C8 Ca1 I1 104.07(13) . .
C8 Ca1 I1 86.13(13) . 3_667
Ca1 I1 Ca1 96.891(17) . 3_667
C4 C5 C6 178.1(5) . .
C5 C6 Ca1 116.7(2) . .
C7 C6 Ca1 76.5(2) . .
C7 C6 C5 125.1(4) . .
C10 C6 Ca1 76.8(2) . .
C10 C6 C5 125.2(4) . .
C10 C6 C7 109.6(4) . .
C6 C7 Ca1 72.5(2) . .
C6 C7 C11 126.0(4) . .
C8 C7 Ca1 77.0(3) . .
C8 C7 C6 105.1(5) . .
C8 C7 C11 128.7(5) . .
C11 C7 Ca1 119.5(3) . .
C10 C9 Ca1 73.1(2) . .
C10 C9 C13 124.3(7) . .
C8 C9 Ca1 75.5(3) . .
C8 C9 C10 108.3(5) . .
C8 C9 C13 127.3(6) . .
C13 C9 Ca1 120.8(3) . .
C4 Si1 C3 108.6(3) . .
C1 Si1 C4 111.4(3) . .
C1 Si1 C3 110.1(4) . .
C2 Si1 C4 109.3(3) . .
C2 Si1 C1 110.1(4) . .
C2 Si1 C3 107.3(5) . .
C19 O1 Ca1 129.9(3) . .
C19 O1 C22 108.2(3) . .
C22 O1 Ca1 119.1(2) . .
C18 O2 Ca1 123.8(3) . .
C15 O2 Ca1 130.3(3) . .
C15 O2 C18 105.9(3) . .
C6 C10 Ca1 72.6(2) . .
C6 C10 C9 106.2(5) . .
C6 C10 C14 125.9(4) . .
C9 C10 Ca1 76.7(2) . .
C9 C10 C14 127.8(5) . .
C14 C10 Ca1 119.5(3) . .
O1 C19 C20 106.0(4) . .
C20 C21 C22 104.9(4) . .
C5 C4 Si1 176.3(4) . .
C7 C8 Ca1 73.2(2) . .
C7 C8 C12 123.3(6) . .
C9 C8 Ca1 75.5(3) . .
C9 C8 C7 110.8(4) . .
C9 C8 C12 125.8(6) . .
C12 C8 Ca1 121.3(3) . .
C19 C20 C21 102.7(4) . .
C17 C18 O2 107.6(5) . .
O1 C22 C21 105.8(4) . .
O2 C15 C16 108.3(4) . .
C18 C17 C16 103.6(5) . .
C17 C16 C15 105.1(5) . .

loop_
_geom_bond_atom_site_label_1
_geom_bond_atom_site_label_2
_geom_bond_distance
_geom_bond_site_symmetry_2
Ca1 I1 3.2039(7) 3_667
Ca1 I1 3.0920(7) .
Ca1 C6 2.634(3) .
Ca1 C7 2.686(4) .
Ca1 C9 2.733(5) .
Ca1 O1 2.369(3) .
Ca1 O2 2.410(3) .
Ca1 C10 2.687(4) .
Ca1 C8 2.734(5) .
C5 C6 1.444(5) .
C5 C4 1.199(5) .
C6 C7 1.422(6) .
C6 C10 1.404(6) .
C7 C8 1.392(7) .
C7 C11 1.481(7) .
C9 C10 1.412(6) .
C9 C8 1.372(8) .
C9 C13 1.524(7) .
Si1 C4 1.820(4) .
Si1 C1 1.809(6) .
Si1 C3 1.847(7) .
Si1 C2 1.795(8) .
O1 C19 1.425(5) .
O1 C22 1.453(5) .
O2 C18 1.438(5) .
O2 C15 1.403(5) .
C10 C14 1.521(7) .
C19 C20 1.471(7) .
C21 C20 1.477(8) .
C21 C22 1.479(7) .
C8 C12 1.551(6) .
C18 C17 1.427(7) .
C15 C16 1.477(7) .
C17 C16 1.467(8) .
